data_8100719
loop_
_publ_author_name
'Guillaume, Bruno'
'Cendrowski-Guillaume, Sophie'
'Nierlich, Martine'

_publ_section_title
;
Crystal structure of tetra(aqua)(\m-2-mercaptoacetato-S,O,O)calcium, 
Ca(SCH~2~COO)(H~2~O)~4~
;
_journal_issue 3
_journal_name_full 'Zeitschrift f\"ur Kristallographie - New Crystal Structures'
_journal_page_first 441
_journal_page_last 442
_journal_volume 217
_journal_year 2002
_chemical_formula_structural 'C2 H10 Ca O6 S'
_chemical_formula_sum 'C2 H10 Ca O6 S'
_chemical_formula_weight 202.24
_space_group_IT_number 61
_symmetry_cell_setting orthorhombic
_symmetry_space_group_name_Hall '-P 2ac 2ab'
_symmetry_space_group_name_H-M 'P b c a'
_cell_angle_alpha 90.00
_cell_angle_beta 90.00
_cell_angle_gamma 90.00
_cell_formula_units_Z 8
_cell_length_a 8.5270(17)
_cell_length_b 10.986(2)
_cell_length_c 16.328(3)
_cell_measurement_temperature 123(2)
_cell_volume 1529.6(5)
_diffrn_ambient_temperature 123(2)
_exptl_crystal_density_diffrn 1.756
_refine_diff_density_rms 0.056
_cod_original_formula_sum 'C2 H10 Ca1 O6 S1'
_cod_database_code 8100719

loop_
_symmetry_equiv_pos_as_xyz
'x, y, z'
'-x+1/2, -y, z+1/2'
'-x, y+1/2, -z+1/2'
'x+1/2, -y+1/2, -z'
'-x, -y, -z'
'x-1/2, y, -z-1/2'
'x, -y-1/2, z-1/2'
'-x-1/2, y-1/2, z'

loop_
_atom_site_label
_atom_site_type_symbol
_atom_site_fract_x
_atom_site_fract_y
_atom_site_fract_z
_atom_site_U_iso_or_equiv
_atom_site_adp_type
_atom_site_occupancy
_atom_site_symmetry_multiplicity
_atom_site_Wyckoff_symbol
_atom_site_calc_flag
_atom_site_refinement_flags
_atom_site_disorder_assembly
_atom_site_disorder_group
Ca Ca 0.05574(4) 0.61299(3) 0.319132(18) 0.00837(11) Uani 1 8 c d . . .
S S 0.23243(5) 0.68634(3) 0.45994(2) 0.01180(12) Uani 1 8 c d . . .
O1 O 0.06157(12) 0.52457(10) 0.17841(6) 0.0123(3) Uani 1 8 c d . . .
O2 O -0.16227(12) 0.61224(9) 0.21220(6) 0.0107(2) Uani 1 8 c d . . .
O3 O 0.12104(12) 0.79233(9) 0.23633(6) 0.0122(2) Uani 1 8 c d . . .
H3A H 0.0530 0.8374 0.2112 0.028(6) Uiso 1 8 c d R . .
H3B H 0.2037 0.7801 0.2023 0.036(6) Uiso 1 8 c d R . .
O4 O -0.14669(12) 0.51921(10) 0.39792(7) 0.0159(3) Uani 1 8 c d . . .
H4A H -0.2385 0.5221 0.3775 0.034(6) Uiso 1 8 c d R . .
H4B H -0.1579 0.4634 0.4352 0.036(6) Uiso 1 8 c d R . .
O5 O -0.11456(12) 0.77911(9) 0.36418(6) 0.0115(2) Uani 1 8 c d . . .
H5A H -0.1530 0.7813 0.4125 0.030(6) Uiso 1 8 c d R . .
H5B H -0.0891 0.8580 0.3555 0.027(5) Uiso 1 8 c d R . .
O6 O 0.14687(13) 0.40138(9) 0.34103(7) 0.0132(3) Uani 1 8 c d . . .
H6A H 0.1645 0.3587 0.3883 0.050(7) Uiso 1 8 c d R . .
H6B H 0.2293 0.3763 0.3080 0.030(6) Uiso 1 8 c d R . .
C1 C -0.06664(18) 0.57715(13) 0.15871(10) 0.0096(3) Uani 1 8 c d . . .
C2 C 0.4032(2) 0.59552(15) 0.43191(9) 0.0142(3) Uani 1 8 c d . . .
H2B H 0.4030 0.5139 0.4581 0.027(5) Uiso 1 8 c d R . .
H2A H 0.4996 0.6289 0.4548 0.018(5) Uiso 1 8 c d R . .

loop_
_atom_site_aniso_label
_atom_site_aniso_U_11
_atom_site_aniso_U_22
_atom_site_aniso_U_33
_atom_site_aniso_U_23
_atom_site_aniso_U_13
_atom_site_aniso_U_12
Ca 0.0078(2) 0.00808(18) 0.00921(18) 0.00017(12) -0.00030(11) 0.00008(11)
S 0.0118(2) 0.0145(2) 0.0091(2) -0.00072(15) -0.00050(14) 0.00108(14)
O1 0.0099(6) 0.0121(6) 0.0150(6) -0.0022(4) -0.0017(4) 0.0020(4)
O2 0.0083(6) 0.0127(6) 0.0110(5) -0.0016(4) 0.0006(4) 0.0002(4)
O3 0.0103(6) 0.0123(5) 0.0140(5) 0.0023(4) 0.0011(4) 0.0021(4)
O4 0.0113(6) 0.0182(6) 0.0183(6) 0.0062(5) 0.0004(5) -0.0025(4)
O5 0.0132(6) 0.0109(6) 0.0105(6) -0.0006(4) 0.0025(4) 0.0004(4)
O6 0.0132(6) 0.0119(6) 0.0144(6) 0.0015(5) 0.0014(4) 0.0020(4)
C1 0.0090(8) 0.0052(7) 0.0144(8) -0.0008(6) 0.0000(6) -0.0035(6)
C2 0.0108(9) 0.0196(8) 0.0123(8) 0.0019(7) -0.0023(6) 0.0037(6)

loop_
_geom_bond_atom_site_label_1
_geom_bond_atom_site_label_2
_geom_bond_distance
_geom_bond_site_symmetry_2
_geom_bond_publ_flag
Ca O4 2.3866(11) . ?
Ca O5 2.4456(11) . ?
Ca O3 2.4535(11) . ?
Ca O2 2.4583(12) 6_656 ?
Ca O6 2.4771(11) . ?
Ca O1 2.4951(12) . ?
Ca O2 2.5504(12) . ?
Ca C1 2.8470(17) . ?
Ca S 2.8645(6) . ?
S C2 1.8233(17) . ?
O1 C1 1.2776(19) . ?
O2 C1 1.2555(19) . ?
O2 Ca 2.4583(12) 6_556 ?
C1 C2 1.515(2) 6_556 ?
C2 C1 1.515(2) 6_656 ?
